data_1502641
loop_
_publ_author_name
'Wang, Xiang-Shan'
'Zhou, Jie'
'Yin, Ming-Yue'
'Yang, Ke'
'Tu, Shu-Jiang'

_publ_section_title
;
 Efficient and highly selective method for the synthesis of
 benzo(naphtho)quinoline derivatives catalyzed by iodine.
;
_journal_issue 2
_journal_name_full 'Journal of combinatorial chemistry'
_journal_page_first 266
_journal_page_last 269
_journal_paper_doi 10.1021/cc900165j
_journal_volume 12
_journal_year 2010
_chemical_formula_sum 'C21 H18 Cl N O'
_chemical_formula_weight 335.81
_chemical_name_systematic
; 
 ? 
;
_space_group_IT_number 2
_symmetry_cell_setting triclinic
_symmetry_space_group_name_Hall '-P 1'
_symmetry_space_group_name_H-M 'P -1'
_atom_sites_solution_hydrogens geom
_atom_sites_solution_primary direct
_atom_sites_solution_secondary difmap
_audit_creation_method SHELXL-97
_cell_angle_alpha 103.872(6)
_cell_angle_beta 114.049(4)
_cell_angle_gamma 92.266(6)
_cell_formula_units_Z 2
_cell_length_a 9.2367(6)
_cell_length_b 9.6213(13)
_cell_length_c 10.4565(8)
_cell_measurement_reflns_used 3312
_cell_measurement_temperature 296(2)
_cell_measurement_theta_max 26.93
_cell_measurement_theta_min 2.22
_cell_volume 813.92(14)
_computing_cell_refinement 'Bruker SMART'
_computing_data_collection 'Bruker SMART'
_computing_data_reduction 'Bruker SAINT'
_computing_molecular_graphics 'Bruker SHELXTL'
_computing_publication_material 'Bruker SHELXTL'
_computing_structure_refinement 'SHELXL-97 (Sheldrick, 1997)'
_computing_structure_solution 'SHELXS-97 (Sheldrick, 1990)'
_diffrn_ambient_temperature 296(2)
_diffrn_measured_fraction_theta_full 0.992
_diffrn_measured_fraction_theta_max 0.992
_diffrn_measurement_device_type 'CCD area detector'
_diffrn_measurement_method 'phi and omega scans'
_diffrn_radiation_monochromator graphite
_diffrn_radiation_source 'fine-focus sealed tube'
_diffrn_radiation_type MoK\a
_diffrn_radiation_wavelength 0.71073
_diffrn_reflns_av_R_equivalents 0.0220
_diffrn_reflns_av_sigmaI/netI 0.0239
_diffrn_reflns_limit_h_max 10
_diffrn_reflns_limit_h_min -10
_diffrn_reflns_limit_k_max 11
_diffrn_reflns_limit_k_min -11
_diffrn_reflns_limit_l_max 12
_diffrn_reflns_limit_l_min -12
_diffrn_reflns_number 10138
_diffrn_reflns_theta_full 25.02
_diffrn_reflns_theta_max 25.02
_diffrn_reflns_theta_min 2.21
_exptl_absorpt_coefficient_mu 0.242
_exptl_absorpt_correction_type none
_exptl_crystal_colour colourless
_exptl_crystal_density_diffrn 1.370
_exptl_crystal_density_meas 0
_exptl_crystal_density_method 'not measured'
_exptl_crystal_description sheet
_exptl_crystal_F_000 352
_exptl_crystal_size_max 0.407
_exptl_crystal_size_mid 0.137
_exptl_crystal_size_min 0.069
_refine_diff_density_max 0.336
_refine_diff_density_min -0.326
_refine_diff_density_rms 0.041
_refine_ls_extinction_method none
_refine_ls_goodness_of_fit_ref 1.058
_refine_ls_hydrogen_treatment mixed
_refine_ls_matrix_type full
_refine_ls_number_parameters 217
_refine_ls_number_reflns 2855
_refine_ls_number_restraints 0
_refine_ls_restrained_S_all 1.058
_refine_ls_R_factor_all 0.0572
_refine_ls_R_factor_gt 0.0426
_refine_ls_shift/su_max 0.001
_refine_ls_shift/su_mean 0.000
_refine_ls_structure_factor_coef Fsqd
_refine_ls_weighting_details 'calc w=1/[\s^2^(Fo^2^)+(0.0494P)^2^+0.3368P] where P=(Fo^2^+2Fc^2^)/3'
_refine_ls_weighting_scheme calc
_refine_ls_wR_factor_gt 0.1057
_refine_ls_wR_factor_ref 0.1153
_reflns_number_gt 2222
_reflns_number_total 2855
_reflns_threshold_expression >2sigma(I)
_cod_data_source_file cc900165j_si_001.cif
_cod_data_source_block a
_cod_depositor_comments
;
The following automatic conversions were performed:

'_symmetry_cell_setting' value 'Triclinic' changed to 'triclinic'
according to /home/saulius/struct/CIF-dictionaries/cif_core.dic
dictionary named 'cif_core.dic' version 2.4.2 from 2011-04-26.

Automatic conversion script
Id: cif_fix_values 1715 2011-07-08 13:25:40Z adriana 
;
_cod_original_cell_volume 813.91(14)
_cod_original_sg_symbol_H-M P-1
_cod_database_code 1502641

loop_
_symmetry_equiv_pos_as_xyz
'x, y, z'
'-x, -y, -z'

loop_
_atom_site_label
_atom_site_type_symbol
_atom_site_fract_x
_atom_site_fract_y
_atom_site_fract_z
_atom_site_U_iso_or_equiv
_atom_site_adp_type
_atom_site_occupancy
_atom_site_symmetry_multiplicity
_atom_site_calc_flag
_atom_site_refinement_flags
Cl1 Cl 1.50599(7) 0.36558(7) 0.63748(7) 0.0621(2) Uani 1 1 d .
C4 C 0.8970(2) 0.2411(2) 1.0737(2) 0.0367(5) Uani 1 1 d .
O1 O 0.76877(19) 0.03880(16) 0.85830(16) 0.0518(4) Uani 1 1 d .
C13 C 0.8075(2) 0.23488(19) 1.1563(2) 0.0361(5) Uani 1 1 d .
C8 C 0.8843(3) 0.2884(2) 1.3107(2) 0.0416(5) Uani 1 1 d .
N1 N 1.1477(2) 0.31208(19) 1.06845(19) 0.0479(5) Uani 1 1 d .
H1A H 1.2339 0.3742 1.1066 0.058 Uiso 1 1 calc R
C5 C 1.0575(2) 0.3021(2) 1.1450(2) 0.0404(5) Uani 1 1 d .
C12 C 0.6421(2) 0.1775(2) 1.0903(2) 0.0406(5) Uani 1 1 d .
H12A H 0.5890 0.1414 0.9894 0.049 Uiso 1 1 calc R
C19 C 1.3875(2) 0.3208(2) 0.7205(2) 0.0421(5) Uani 1 1 d .
C16 C 1.1993(2) 0.2527(2) 0.8529(2) 0.0399(5) Uani 1 1 d .
C11 C 0.5587(3) 0.1743(2) 1.1722(3) 0.0472(5) Uani 1 1 d .
H11A H 0.4499 0.1369 1.1262 0.057 Uiso 1 1 calc R
C2 C 0.9183(2) 0.2261(2) 0.8344(2) 0.0439(5) Uani 1 1 d .
H2A H 0.9083 0.3226 0.8194 0.053 Uiso 1 1 calc R
C3 C 0.8164(2) 0.1930(2) 0.9108(2) 0.0403(5) Uani 1 1 d .
H3A H 0.7201 0.2389 0.8777 0.048 Uiso 1 1 calc R
C18 C 1.3385(3) 0.1784(2) 0.7025(3) 0.0487(6) Uani 1 1 d .
H18A H 1.3673 0.1050 0.6456 0.058 Uiso 1 1 calc R
C1 C 1.0938(2) 0.2155(2) 0.9225(2) 0.0427(5) Uani 1 1 d .
H1B H 1.1013 0.1159 0.9293 0.051 Uiso 1 1 calc R
C6 C 1.1313(3) 0.3584(2) 1.2987(2) 0.0491(5) Uani 1 1 d .
H6A H 1.2383 0.4017 1.3457 0.059 Uiso 1 1 calc R
C9 C 0.7948(3) 0.2821(2) 1.3915(3) 0.0514(6) Uani 1 1 d .
H9A H 0.8454 0.3164 1.4927 0.062 Uiso 1 1 calc R
C17 C 1.2457(3) 0.1452(2) 0.7699(2) 0.0463(5) Uani 1 1 d .
H17A H 1.2139 0.0486 0.7592 0.056 Uiso 1 1 calc R
C10 C 0.6356(3) 0.2266(2) 1.3238(3) 0.0528(6) Uani 1 1 d .
H10A H 0.5783 0.2236 1.3788 0.063 Uiso 1 1 calc R
C7 C 1.0487(3) 0.3503(2) 1.3784(2) 0.0492(6) Uani 1 1 d .
H7A H 1.1007 0.3860 1.4795 0.059 Uiso 1 1 calc R
C21 C 1.2497(3) 0.3958(2) 0.8674(3) 0.0499(6) Uani 1 1 d .
H21A H 1.2193 0.4699 0.9220 0.060 Uiso 1 1 calc R
C20 C 1.3439(3) 0.4302(2) 0.8022(3) 0.0504(6) Uani 1 1 d .
H20A H 1.3776 0.5266 0.8135 0.061 Uiso 1 1 calc R
C15 C 0.8393(3) 0.1090(3) 0.6878(3) 0.0634(7) Uani 1 1 d .
H15A H 0.7710 0.1492 0.6115 0.076 Uiso 1 1 calc R
H15B H 0.9200 0.0670 0.6605 0.076 Uiso 1 1 calc R
C14 C 0.7433(4) -0.0016(3) 0.7108(3) 0.0719(8) Uani 1 1 d .
H14A H 0.6304 -0.0085 0.6477 0.086 Uiso 1 1 calc R
H14B H 0.7755 -0.0956 0.6870 0.086 Uiso 1 1 calc R

loop_
_atom_site_aniso_label
_atom_site_aniso_U_11
_atom_site_aniso_U_22
_atom_site_aniso_U_33
_atom_site_aniso_U_23
_atom_site_aniso_U_13
_atom_site_aniso_U_12
Cl1 0.0553(4) 0.0822(4) 0.0677(4) 0.0315(3) 0.0388(3) 0.0111(3)
C4 0.0374(11) 0.0372(10) 0.0360(11) 0.0124(9) 0.0152(9) 0.0053(8)
O1 0.0632(10) 0.0476(8) 0.0435(9) 0.0057(7) 0.0270(8) -0.0065(7)
C13 0.0426(11) 0.0293(9) 0.0377(12) 0.0109(8) 0.0176(9) 0.0063(8)
C8 0.0517(13) 0.0353(10) 0.0394(12) 0.0106(9) 0.0211(10) 0.0052(9)
N1 0.0359(10) 0.0579(11) 0.0445(11) 0.0070(9) 0.0171(8) -0.0058(8)
C5 0.0388(11) 0.0424(11) 0.0406(12) 0.0122(9) 0.0173(10) 0.0067(9)
C12 0.0431(12) 0.0366(10) 0.0428(12) 0.0091(9) 0.0208(10) 0.0025(9)
C19 0.0329(11) 0.0550(12) 0.0426(12) 0.0186(10) 0.0174(10) 0.0091(9)
C16 0.0359(11) 0.0418(11) 0.0425(12) 0.0130(9) 0.0168(10) 0.0063(9)
C11 0.0505(13) 0.0398(11) 0.0575(15) 0.0112(10) 0.0309(12) 0.0029(9)
C2 0.0421(12) 0.0520(12) 0.0420(13) 0.0190(10) 0.0193(10) 0.0055(9)
C3 0.0362(11) 0.0440(11) 0.0413(12) 0.0126(9) 0.0171(10) 0.0041(9)
C18 0.0504(13) 0.0474(12) 0.0537(14) 0.0109(10) 0.0291(12) 0.0128(10)
C1 0.0419(12) 0.0430(11) 0.0443(13) 0.0133(10) 0.0194(10) 0.0043(9)
C6 0.0394(12) 0.0553(13) 0.0418(13) 0.0086(10) 0.0106(10) -0.0006(10)
C9 0.0717(16) 0.0454(12) 0.0408(13) 0.0102(10) 0.0294(12) 0.0027(11)
C17 0.0470(13) 0.0381(11) 0.0577(14) 0.0133(10) 0.0261(11) 0.0077(9)
C10 0.0688(16) 0.0452(12) 0.0591(16) 0.0138(11) 0.0426(13) 0.0039(11)
C7 0.0537(14) 0.0507(12) 0.0338(12) 0.0060(10) 0.0134(11) 0.0005(10)
C21 0.0563(14) 0.0390(11) 0.0636(15) 0.0108(10) 0.0362(12) 0.0100(10)
C20 0.0541(14) 0.0416(11) 0.0636(16) 0.0173(11) 0.0320(12) 0.0044(10)
C15 0.0510(14) 0.0945(19) 0.0389(14) 0.0124(13) 0.0190(12) -0.0085(13)
C14 0.106(2) 0.0581(15) 0.0533(16) 0.0020(12) 0.0447(16) -0.0043(14)

loop_
_atom_type_symbol
_atom_type_description
_atom_type_scat_dispersion_real
_atom_type_scat_dispersion_imag
_atom_type_scat_source
C C 0.0033 0.0016 'International Tables Vol C Tables 4.2.6.8 and 6.1.1.4'
H H 0.0000 0.0000 'International Tables Vol C Tables 4.2.6.8 and 6.1.1.4'
N N 0.0061 0.0033 'International Tables Vol C Tables 4.2.6.8 and 6.1.1.4'
O O 0.0106 0.0060 'International Tables Vol C Tables 4.2.6.8 and 6.1.1.4'
Cl Cl 0.1484 0.1585 'International Tables Vol C Tables 4.2.6.8 and 6.1.1.4'

loop_
_geom_angle_atom_site_label_1
_geom_angle_atom_site_label_2
_geom_angle_atom_site_label_3
_geom_angle
C5 C4 C13 119.56(18)
C5 C4 C3 119.62(17)
C13 C4 C3 120.66(17)
C14 O1 C3 106.54(16)
C12 C13 C8 117.58(18)
C12 C13 C4 122.58(18)
C8 C13 C4 119.84(18)
C9 C8 C7 122.1(2)
C9 C8 C13 119.4(2)
C7 C8 C13 118.39(19)
C5 N1 C1 118.63(16)
C5 N1 H1A 120.7
C1 N1 H1A 120.7
N1 C5 C4 121.25(19)
N1 C5 C6 118.81(18)
C4 C5 C6 119.93(19)
C11 C12 C13 121.4(2)
C11 C12 H12A 119.3
C13 C12 H12A 119.3
C18 C19 C20 121.06(19)
C18 C19 Cl1 119.98(17)
C20 C19 Cl1 118.95(16)
C17 C16 C21 117.85(19)
C17 C16 C1 121.07(18)
C21 C16 C1 121.06(18)
C12 C11 C10 120.5(2)
C12 C11 H11A 119.7
C10 C11 H11A 119.7
C1 C2 C3 110.73(17)
C1 C2 C15 112.97(19)
C3 C2 C15 101.89(17)
C1 C2 H2A 110.3
C3 C2 H2A 110.3
C15 C2 H2A 110.3
O1 C3 C4 110.71(16)
O1 C3 C2 104.88(16)
C4 C3 C2 115.77(17)
O1 C3 H3A 108.4
C4 C3 H3A 108.4
C2 C3 H3A 108.4
C19 C18 C17 119.11(19)
C19 C18 H18A 120.4
C17 C18 H18A 120.4
N1 C1 C16 110.35(16)
N1 C1 C2 108.36(17)
C16 C1 C2 112.21(17)
N1 C1 H1B 108.6
C16 C1 H1B 108.6
C2 C1 H1B 108.6
C7 C6 C5 121.0(2)
C7 C6 H6A 119.5
C5 C6 H6A 119.5
C10 C9 C8 121.2(2)
C10 C9 H9A 119.4
C8 C9 H9A 119.4
C18 C17 C16 121.40(19)
C18 C17 H17A 119.3
C16 C17 H17A 119.3
C9 C10 C11 119.9(2)
C9 C10 H10A 120.1
C11 C10 H10A 120.1
C6 C7 C8 121.2(2)
C6 C7 H7A 119.4
C8 C7 H7A 119.4
C20 C21 C16 121.2(2)
C20 C21 H21A 119.4
C16 C21 H21A 119.4
C19 C20 C21 119.31(19)
C19 C20 H20A 120.3
C21 C20 H20A 120.3
C14 C15 C2 105.26(19)
C14 C15 H15A 110.7
C2 C15 H15A 110.7
C14 C15 H15B 110.7
C2 C15 H15B 110.7
H15A C15 H15B 108.8
O1 C14 C15 108.9(2)
O1 C14 H14A 109.9
C15 C14 H14A 109.9
O1 C14 H14B 109.9
C15 C14 H14B 109.9
H14A C14 H14B 108.3

loop_
_geom_bond_atom_site_label_1
_geom_bond_atom_site_label_2
_geom_bond_distance
Cl1 C19 1.747(2)
C4 C5 1.386(3)
C4 C13 1.427(3)
C4 C3 1.494(3)
O1 C14 1.413(3)
O1 C3 1.435(2)
C13 C12 1.417(3)
C13 C8 1.419(3)
C8 C9 1.410(3)
C8 C7 1.419(3)
N1 C5 1.385(3)
N1 C1 1.451(3)
N1 H1A 0.8600
C5 C6 1.415(3)
C12 C11 1.369(3)
C12 H12A 0.9300
C19 C18 1.370(3)
C19 C20 1.372(3)
C16 C17 1.384(3)
C16 C21 1.388(3)
C16 C1 1.511(3)
C11 C10 1.394(3)
C11 H11A 0.9300
C2 C1 1.526(3)
C2 C3 1.528(3)
C2 C15 1.532(3)
C2 H2A 0.9800
C3 H3A 0.9800
C18 C17 1.383(3)
C18 H18A 0.9300
C1 H1B 0.9800
C6 C7 1.351(3)
C6 H6A 0.9300
C9 C10 1.363(3)
C9 H9A 0.9300
C17 H17A 0.9300
C10 H10A 0.9300
C7 H7A 0.9300
C21 C20 1.379(3)
C21 H21A 0.9300
C20 H20A 0.9300
C15 C14 1.483(3)
C15 H15A 0.9700
C15 H15B 0.9700
C14 H14A 0.9700
C14 H14B 0.9700

loop_
_geom_torsion_atom_site_label_1
_geom_torsion_atom_site_label_2
_geom_torsion_atom_site_label_3
_geom_torsion_atom_site_label_4
_geom_torsion
C5 C4 C13 C12 178.30(18)
C3 C4 C13 C12 3.0(3)
C5 C4 C13 C8 -1.3(3)
C3 C4 C13 C8 -176.57(18)
C12 C13 C8 C9 0.3(3)
C4 C13 C8 C9 179.85(18)
C12 C13 C8 C7 -178.09(18)
C4 C13 C8 C7 1.5(3)
C1 N1 C5 C4 -21.7(3)
C1 N1 C5 C6 159.60(19)
C13 C4 C5 N1 -179.06(18)
C3 C4 C5 N1 -3.7(3)
C13 C4 C5 C6 -0.4(3)
C3 C4 C5 C6 174.99(19)
C8 C13 C12 C11 0.3(3)
C4 C13 C12 C11 -179.27(19)
C13 C12 C11 C10 -0.6(3)
C14 O1 C3 C4 -161.4(2)
C14 O1 C3 C2 -35.9(2)
C5 C4 C3 O1 114.9(2)
C13 C4 C3 O1 -69.8(2)
C5 C4 C3 C2 -4.3(3)
C13 C4 C3 C2 171.04(18)
C1 C2 C3 O1 -88.1(2)
C15 C2 C3 O1 32.3(2)
C1 C2 C3 C4 34.3(2)
C15 C2 C3 C4 154.66(19)
C20 C19 C18 C17 -1.0(3)
Cl1 C19 C18 C17 179.58(17)
C5 N1 C1 C16 174.78(18)
C5 N1 C1 C2 51.5(2)
C17 C16 C1 N1 139.5(2)
C21 C16 C1 N1 -42.0(3)
C17 C16 C1 C2 -99.5(2)
C21 C16 C1 C2 78.9(3)
C3 C2 C1 N1 -55.9(2)
C15 C2 C1 N1 -169.43(17)
C3 C2 C1 C16 -177.97(16)
C15 C2 C1 C16 68.5(2)
N1 C5 C6 C7 -179.5(2)
C4 C5 C6 C7 1.8(3)
C7 C8 C9 C10 177.7(2)
C13 C8 C9 C10 -0.6(3)
C19 C18 C17 C16 1.1(3)
C21 C16 C17 C18 -0.4(3)
C1 C16 C17 C18 178.2(2)
C8 C9 C10 C11 0.3(3)
C12 C11 C10 C9 0.3(3)
C5 C6 C7 C8 -1.6(3)
C9 C8 C7 C6 -178.4(2)
C13 C8 C7 C6 -0.1(3)
C17 C16 C21 C20 -0.5(3)
C1 C16 C21 C20 -179.0(2)
C18 C19 C20 C21 0.2(3)
Cl1 C19 C20 C21 179.60(18)
C16 C21 C20 C19 0.6(4)
C1 C2 C15 C14 101.3(2)
C3 C2 C15 C14 -17.5(3)
C3 O1 C14 C15 24.6(3)
C2 C15 C14 O1 -3.3(3)
